data_2220455
loop_
_publ_author_name
'Suresh, J.'
'Kumar, R. Suresh'
'Rajapriya, A.'
'Perumal, S.'
'Lakshman, P. L. Nilantha'

_publ_section_title 1-Benzyl-4',5'-diphenylpiperidine-3-spiro-3'-pyrrolidine-2'-spiro-3''-indoline-4,2''-dione
_journal_coeditor_code CI2737
_journal_issue 1
_journal_name_full 'Acta Crystallographica Section E'
_journal_page_first o147
_journal_page_last o148
_journal_paper_doi 10.1107/S160053680804141X
_journal_volume 65
_journal_year 2009
_chemical_formula_iupac 'C34 H31 N3 O2'
_chemical_formula_moiety 'C34 H31 N3 O2'
_chemical_formula_sum 'C34 H31 N3 O2'
_chemical_formula_weight 513.62
_chemical_name_systematic
;
1-Benzyl-4',5'-diphenylpiperidine-3-spiro-3'-pyrrolidine-2'-spiro-3''-
indoline-4,2''-dione
;
_space_group_IT_number 2
_symmetry_cell_setting triclinic
_symmetry_space_group_name_Hall '-P 1'
_symmetry_space_group_name_H-M 'P -1'
_atom_sites_solution_hydrogens geom
_atom_sites_solution_primary direct
_atom_sites_solution_secondary difmap
_audit_creation_method SHELXL-97
_cell_angle_alpha 89.767(6)
_cell_angle_beta 75.056(4)
_cell_angle_gamma 71.846(3)
_cell_formula_units_Z 4
_cell_length_a 10.8575(3)
_cell_length_b 13.7909(5)
_cell_length_c 20.5053(9)
_cell_measurement_reflns_used 25
_cell_measurement_temperature 293(2)
_cell_measurement_theta_max 25
_cell_measurement_theta_min 2
_cell_volume 2809.1(2)
_computing_cell_refinement 'CAD-4 EXPRESS (Enraf-Nonius, 1994)'
_computing_data_collection 'CAD-4 EXPRESS (Enraf-Nonius, 1994)'
_computing_data_reduction 'XCAD4 (Harms & Wocadlo, 1996)'
_computing_molecular_graphics 'PLATON (Spek, 2003)'
_computing_publication_material 'SHELXL97 (Sheldrick, 2008)'
_computing_structure_refinement 'SHELXL97 (Sheldrick, 2008)'
_computing_structure_solution 'SHELXS97 (Sheldrick, 2008)'
_diffrn_ambient_temperature 293(2)
_diffrn_measured_fraction_theta_full 0.999
_diffrn_measured_fraction_theta_max 0.999
_diffrn_measurement_device_type 'Nonius MACH-3'
_diffrn_measurement_method \w-2\q
_diffrn_radiation_monochromator graphite
_diffrn_radiation_source 'fine-focus sealed tube'
_diffrn_radiation_type MoK\a
_diffrn_radiation_wavelength 0.71073
_diffrn_reflns_av_R_equivalents 0.0264
_diffrn_reflns_av_sigmaI/netI 0.0816
_diffrn_reflns_limit_h_max 12
_diffrn_reflns_limit_h_min -1
_diffrn_reflns_limit_k_max 16
_diffrn_reflns_limit_k_min -15
_diffrn_reflns_limit_l_max 24
_diffrn_reflns_limit_l_min -23
_diffrn_reflns_number 11592
_diffrn_reflns_theta_full 24.97
_diffrn_reflns_theta_max 24.97
_diffrn_reflns_theta_min 2.03
_diffrn_standards_decay_% 0
_diffrn_standards_interval_time 60
_diffrn_standards_number 2
_exptl_absorpt_coefficient_mu 0.076
_exptl_absorpt_correction_T_max 0.992
_exptl_absorpt_correction_T_min 0.988
_exptl_absorpt_correction_type psi-scan
_exptl_absorpt_process_details '(North <i>et al.</i>,  1968)'
_exptl_crystal_colour colourless
_exptl_crystal_density_diffrn 1.214
_exptl_crystal_density_method 'not measured'
_exptl_crystal_description Block
_exptl_crystal_F_000 1088
_exptl_crystal_size_max 0.17
_exptl_crystal_size_mid 0.13
_exptl_crystal_size_min 0.11
_refine_diff_density_max 0.258
_refine_diff_density_min -0.282
_refine_ls_extinction_method none
_refine_ls_goodness_of_fit_ref 0.990
_refine_ls_hydrogen_treatment mixed
_refine_ls_matrix_type full
_refine_ls_number_parameters 711
_refine_ls_number_reflns 9879
_refine_ls_number_restraints 2
_refine_ls_restrained_S_all 0.990
_refine_ls_R_factor_all 0.1604
_refine_ls_R_factor_gt 0.0532
_refine_ls_shift/su_max 0.001
_refine_ls_shift/su_mean <0.001
_refine_ls_structure_factor_coef Fsqd
_refine_ls_weighting_details 'calc w=1/[\s^2^(Fo^2^)+(0.0638P)^2^+0.2940P] where P=(Fo^2^+2Fc^2^)/3'
_refine_ls_weighting_scheme calc
_refine_ls_wR_factor_gt 0.1149
_refine_ls_wR_factor_ref 0.1565
_reflns_number_gt 4342
_reflns_number_total 9879
_reflns_threshold_expression I>2\s(I)
_cod_data_source_file ci2737.cif
_cod_data_source_block I
_cod_depositor_comments
;
The following automatic conversions were performed:
'_symmetry_cell_setting' value 'Triclinic' changed to 'triclinic'
according to '/home/saulius/struct/CIF-dictionaries/cif_core.dic'
dictionary named 'cif_core.dic' version 2.4.1 from 2010-06-29.

Automatic conversion script
Id: cif_fix_enum 1527 2010-12-29 10:47:43Z saulius 

The following automatic conversions were performed:

'_symmetry_cell_setting' value 'Triclinic' changed to 'triclinic'
according to /home/saulius/struct/CIF-dictionaries/cif_core.dic
dictionary named 'cif_core.dic' version 2.4.1 from 2010-06-29.

Automatic conversion script
Id: cif_fix_values 1715 2011-07-08 13:25:40Z adriana 
;
_cod_database_code 2220455
_cod_database_fobs_code 2220455

loop_
_symmetry_equiv_pos_as_xyz
'x, y, z'
'-x, -y, -z'

loop_
_atom_site_type_symbol
_atom_site_label
_atom_site_fract_x
_atom_site_fract_y
_atom_site_fract_z
_atom_site_U_iso_or_equiv
_atom_site_adp_type
_atom_site_calc_flag
_atom_site_refinement_flags
_atom_site_occupancy
_atom_site_disorder_assembly
_atom_site_disorder_group
C C2 0.3213(3) 1.0209(3) 0.22160(17) 0.0653(10) Uani d . 1 . .
H H2A 0.4042 0.9839 0.1881 0.078 Uiso calc R 1 . .
H H2B 0.3361 1.0771 0.2432 0.078 Uiso calc R 1 . .
C C3 0.2105(4) 1.0628(3) 0.18704(16) 0.0649(10) Uani d . 1 . .
H H3A 0.2301 1.1155 0.1587 0.078 Uiso calc R 1 . .
H H3B 0.2089 1.0082 0.1579 0.078 Uiso calc R 1 . .
C C4 0.0747(4) 1.1068(3) 0.23641(16) 0.0539(9) Uani d . 1 . .
C C5 0.0408(3) 1.0445(2) 0.29616(14) 0.0462(8) Uani d . 1 . .
C C6 0.1645(3) 1.0109(2) 0.32383(16) 0.0548(9) Uani d . 1 . .
H H6A 0.1783 1.0709 0.3412 0.066 Uiso calc R 1 . .
H H6B 0.1485 0.9689 0.3611 0.066 Uiso calc R 1 . .
C C7 0.3934(3) 0.9066(3) 0.30452(18) 0.0737(11) Uani d . 1 . .
H H7A 0.3632 0.8643 0.3389 0.088 Uiso calc R 1 . .
H H7B 0.4111 0.9606 0.3270 0.088 Uiso calc R 1 . .
C C8 0.5221(3) 0.8422(3) 0.25547(16) 0.0599(9) Uani d . 1 . .
C C9 0.5243(4) 0.7615(3) 0.21722(19) 0.0713(10) Uani d . 1 . .
H H9 0.4447 0.7471 0.2207 0.086 Uiso calc R 1 . .
C C10 0.6414(5) 0.7006(3) 0.1736(2) 0.0855(12) Uani d . 1 . .
H H10 0.6403 0.6460 0.1476 0.103 Uiso calc R 1 . .
C C11 0.7578(4) 0.7192(4) 0.1682(2) 0.0893(14) Uani d . 1 . .
H H11 0.8376 0.6775 0.1389 0.107 Uiso calc R 1 . .
C C12 0.7569(5) 0.7985(4) 0.2055(3) 0.130(2) Uani d . 1 . .
H H12 0.8371 0.8118 0.2021 0.156 Uiso calc R 1 . .
C C13 0.6410(4) 0.8604(4) 0.2487(3) 0.1121(17) Uani d . 1 . .
H H13 0.6430 0.9156 0.2737 0.135 Uiso calc R 1 . .
C C14 -0.0888(3) 1.1077(2) 0.35148(14) 0.0497(8) Uani d . 1 . .
H H14 -0.1512 1.1495 0.3275 0.060 Uiso calc R 1 . .
C C15 -0.0687(3) 1.1807(2) 0.39981(16) 0.0535(8) Uani d . 1 . .
C C16 -0.0916(3) 1.2825(2) 0.38747(17) 0.0616(9) Uani d . 1 . .
H H16 -0.1238 1.3060 0.3505 0.074 Uiso calc R 1 . .
C C17 -0.0682(4) 1.3501(3) 0.4284(2) 0.0759(11) Uani d . 1 . .
H H17 -0.0845 1.4182 0.4187 0.091 Uiso calc R 1 . .
C C18 -0.0207(4) 1.3173(3) 0.4833(2) 0.0865(13) Uani d . 1 . .
H H18 -0.0026 1.3624 0.5102 0.104 Uiso calc R 1 . .
C C19 -0.0005(4) 1.2176(3) 0.49794(19) 0.0861(13) Uani d . 1 . .
H H19 0.0296 1.1951 0.5356 0.103 Uiso calc R 1 . .
C C20 -0.0247(4) 1.1505(3) 0.45711(18) 0.0716(11) Uani d . 1 . .
H H20 -0.0112 1.0832 0.4681 0.086 Uiso calc R 1 . .
C C21 -0.1493(3) 1.0263(2) 0.38361(15) 0.0513(8) Uani d . 1 . .
H H21 -0.0978 0.9889 0.4139 0.062 Uiso calc R 1 . .
C C22 -0.2973(3) 1.0681(2) 0.42099(16) 0.0514(8) Uani d . 1 . .
C C23 -0.3386(4) 1.0833(3) 0.49076(17) 0.0702(10) Uani d . 1 . .
H H23 -0.2748 1.0666 0.5152 0.084 Uiso calc R 1 . .
C C24 -0.4738(4) 1.1231(3) 0.52476(19) 0.0836(12) Uani d . 1 . .
H H24 -0.5001 1.1330 0.5718 0.100 Uiso calc R 1 . .
C C25 -0.5676(4) 1.1476(3) 0.4899(2) 0.0757(11) Uani d . 1 . .
H H25 -0.6585 1.1738 0.5129 0.091 Uiso calc R 1 . .
C C26 -0.5290(4) 1.1337(3) 0.42030(19) 0.0681(10) Uani d . 1 . .
H H26 -0.5935 1.1508 0.3962 0.082 Uiso calc R 1 . .
C C27 -0.3937(4) 1.0941(2) 0.38614(17) 0.0590(9) Uani d . 1 . .
H H27 -0.3679 1.0850 0.3391 0.071 Uiso calc R 1 . .
C C28 0.0013(3) 0.9504(2) 0.27379(15) 0.0465(8) Uani d . 1 . .
C C29 -0.0114(3) 0.9474(2) 0.20229(15) 0.0515(8) Uani d . 1 . .
C C30 -0.0968(4) 1.0131(3) 0.17111(19) 0.0706(10) Uani d . 1 . .
H H30 -0.1616 1.0721 0.1949 0.085 Uiso calc R 1 . .
C C31 -0.0858(5) 0.9907(3) 0.1039(2) 0.0920(13) Uani d . 1 . .
H H31 -0.1425 1.0355 0.0821 0.110 Uiso calc R 1 . .
C C32 0.0089(5) 0.9023(4) 0.0690(2) 0.0883(13) Uani d . 1 . .
H H32 0.0144 0.8881 0.0239 0.106 Uiso calc R 1 . .
C C33 0.0958(4) 0.8342(3) 0.09954(18) 0.0693(10) Uani d . 1 . .
H H33 0.1600 0.7749 0.0759 0.083 Uiso calc R 1 . .
C C34 0.0831(3) 0.8583(2) 0.16613(16) 0.0521(8) Uani d . 1 . .
C C35 0.1075(3) 0.8443(2) 0.27324(17) 0.0473(8) Uani d . 1 . .
C C36 0.1749(3) 0.3551(3) 0.26427(17) 0.0602(9) Uani d . 1 . .
H H36A 0.1644 0.3061 0.2340 0.072 Uiso calc R 1 . .
H H36B 0.0918 0.3806 0.3001 0.072 Uiso calc R 1 . .
C C37 0.2893(3) 0.3029(2) 0.29445(17) 0.0611(9) Uani d . 1 . .
H H37A 0.2865 0.3475 0.3316 0.073 Uiso calc R 1 . .
H H37B 0.2768 0.2406 0.3128 0.073 Uiso calc R 1 . .
C C38 0.4256(4) 0.2763(3) 0.24421(16) 0.0557(9) Uani d . 1 . .
C C39 0.4477(3) 0.3585(2) 0.19573(14) 0.0443(8) Uani d . 1 . .
C C40 0.3214(3) 0.3985(2) 0.17048(14) 0.0502(8) Uani d . 1 . .
H H40A 0.3305 0.4517 0.1403 0.060 Uiso calc R 1 . .
H H40B 0.3120 0.3432 0.1451 0.060 Uiso calc R 1 . .
C C41 0.0853(3) 0.4983(3) 0.20349(16) 0.0645(10) Uani d . 1 . .
H H41A 0.0652 0.4534 0.1744 0.077 Uiso calc R 1 . .
H H41B 0.1077 0.5518 0.1769 0.077 Uiso calc R 1 . .
C C42 -0.0370(3) 0.5458(3) 0.26163(17) 0.0575(9) Uani d . 1 . .
C C43 -0.1500(4) 0.5157(3) 0.27214(19) 0.0707(10) Uani d . 1 . .
H H43 -0.1514 0.4651 0.2427 0.085 Uiso calc R 1 . .
C C44 -0.2616(4) 0.5601(3) 0.3262(2) 0.0798(11) Uani d . 1 . .
H H44 -0.3374 0.5395 0.3325 0.096 Uiso calc R 1 . .
C C45 -0.2611(4) 0.6334(3) 0.3699(2) 0.0814(12) Uani d . 1 . .
H H45 -0.3365 0.6636 0.4058 0.098 Uiso calc R 1 . .
C C46 -0.1486(4) 0.6625(3) 0.3608(2) 0.0901(13) Uani d . 1 . .
H H46 -0.1469 0.7116 0.3912 0.108 Uiso calc R 1 . .
C C47 -0.0377(4) 0.6192(3) 0.3067(2) 0.0794(11) Uani d . 1 . .
H H47 0.0377 0.6402 0.3007 0.095 Uiso calc R 1 . .
C C48 0.5777(3) 0.3160(2) 0.13665(15) 0.0506(8) Uani d . 1 . .
H H48 0.6418 0.2631 0.1544 0.061 Uiso calc R 1 . .
C C49 0.5631(3) 0.2665(3) 0.07503(19) 0.0653(10) Uani d . 1 . .
C C50 0.5388(4) 0.3202(3) 0.01969(19) 0.0852(12) Uani d . 1 . .
H H50 0.5311 0.3893 0.0203 0.102 Uiso calc R 1 . .
C C51 0.5260(5) 0.2725(5) -0.0363(2) 0.1161(18) Uani d . 1 . .
H H51 0.5105 0.3094 -0.0731 0.139 Uiso calc R 1 . .
C C52 0.5360(7) 0.1722(6) -0.0375(3) 0.144(3) Uani d . 1 . .
H H52 0.5248 0.1410 -0.0747 0.173 Uiso calc R 1 . .
C C53 0.5628(6) 0.1159(5) 0.0158(3) 0.135(2) Uani d . 1 . .
H H53 0.5715 0.0466 0.0142 0.162 Uiso calc R 1 . .
C C54 0.5769(4) 0.1638(3) 0.0729(2) 0.0968(14) Uani d . 1 . .
H H54 0.5955 0.1262 0.1089 0.116 Uiso calc R 1 . .
C C55 0.6326(3) 0.4065(2) 0.12493(14) 0.0508(8) Uani d . 1 . .
H H55 0.5766 0.4589 0.1029 0.061 Uiso calc R 1 . .
C C56 0.7779(3) 0.3798(2) 0.08585(16) 0.0529(8) Uani d . 1 . .
C C57 0.8154(4) 0.4215(3) 0.02578(18) 0.0745(11) Uani d . 1 . .
H H57 0.7497 0.4671 0.0092 0.089 Uiso calc R 1 . .
C C58 0.9484(4) 0.3968(4) -0.0100(2) 0.0937(14) Uani d . 1 . .
H H58 0.9721 0.4253 -0.0507 0.112 Uiso calc R 1 . .
C C59 1.0461(4) 0.3303(4) 0.0142(2) 0.0895(13) Uani d . 1 . .
H H59 1.1360 0.3132 -0.0102 0.107 Uiso calc R 1 . .
C C60 1.0116(4) 0.2895(3) 0.0735(2) 0.0828(12) Uani d . 1 . .
H H60 1.0779 0.2450 0.0903 0.099 Uiso calc R 1 . .
C C61 0.8786(4) 0.3141(3) 0.10893(18) 0.0688(10) Uani d . 1 . .
H H61 0.8561 0.2854 0.1497 0.083 Uiso calc R 1 . .
C C62 0.4766(3) 0.4471(2) 0.23407(14) 0.0442(8) Uani d . 1 . .
C C63 0.4689(3) 0.4410(2) 0.30844(15) 0.0471(8) Uani d . 1 . .
C C64 0.5400(3) 0.3672(2) 0.34215(17) 0.0607(9) Uani d . 1 . .
H H64 0.6061 0.3088 0.3183 0.073 Uiso calc R 1 . .
C C65 0.5122(4) 0.3809(3) 0.41216(19) 0.0748(11) Uani d . 1 . .
H H65 0.5581 0.3309 0.4357 0.090 Uiso calc R 1 . .
C C66 0.4165(4) 0.4689(4) 0.44632(18) 0.0811(12) Uani d . 1 . .
H H66 0.3974 0.4769 0.4932 0.097 Uiso calc R 1 . .
C C67 0.3482(4) 0.5453(3) 0.41317(17) 0.0686(10) Uani d . 1 . .
H H67 0.2852 0.6052 0.4368 0.082 Uiso calc R 1 . .
C C68 0.3759(3) 0.5302(2) 0.34428(15) 0.0497(8) Uani d . 1 . .
C C69 0.3734(3) 0.5552(2) 0.23508(16) 0.0455(8) Uani d . 1 . .
N N1 0.2856(3) 0.9529(2) 0.27199(13) 0.0554(7) Uani d . 1 . .
N N2 -0.1264(3) 0.9597(2) 0.32336(15) 0.0609(8) Uani d D 1 . .
N N3 0.1525(3) 0.79994(18) 0.20924(13) 0.0540(7) Uani d . 1 . .
H H3 0.2162 0.7426 0.1965 0.065 Uiso calc R 1 . .
N N4 0.2014(2) 0.43952(18) 0.22703(12) 0.0494(7) Uani d . 1 . .
N N5 0.6116(3) 0.4436(2) 0.19536(13) 0.0520(7) Uani d D 1 . .
N N6 0.3222(2) 0.59638(18) 0.29943(12) 0.0523(7) Uani d . 1 . .
H H6 0.2636 0.6561 0.3116 0.063 Uiso calc R 1 . .
O O1 -0.0030(2) 1.18932(17) 0.23002(11) 0.0696(7) Uani d . 1 . .
O O2 0.1366(2) 0.80371(15) 0.32311(11) 0.0597(6) Uani d . 1 . .
O O3 0.5124(2) 0.19456(17) 0.24193(12) 0.0717(7) Uani d . 1 . .
O O4 0.3524(2) 0.59973(14) 0.18487(10) 0.0541(6) Uani d . 1 . .
H H2 -0.144(3) 0.9069(16) 0.3322(13) 0.045(10) Uiso d D 1 . .
H H5 0.628(4) 0.499(2) 0.197(2) 0.111(16) Uiso d D 1 . .

loop_
_atom_site_aniso_label
_atom_site_aniso_U_11
_atom_site_aniso_U_22
_atom_site_aniso_U_33
_atom_site_aniso_U_12
_atom_site_aniso_U_13
_atom_site_aniso_U_23
C2 0.056(2) 0.062(2) 0.069(2) -0.0212(19) 0.000(2) -0.0134(19)
C3 0.074(3) 0.057(2) 0.053(2) -0.023(2) 0.004(2) 0.0023(17)
C4 0.064(2) 0.0409(19) 0.054(2) -0.0159(18) -0.0130(18) -0.0044(16)
C5 0.048(2) 0.0389(17) 0.0461(18) -0.0118(15) -0.0065(15) -0.0037(14)
C6 0.052(2) 0.0500(19) 0.058(2) -0.0133(17) -0.0096(17) -0.0114(16)
C7 0.056(2) 0.087(3) 0.073(2) -0.011(2) -0.024(2) -0.018(2)
C8 0.045(2) 0.071(2) 0.059(2) -0.0127(18) -0.0118(17) -0.0086(18)
C9 0.056(2) 0.066(2) 0.091(3) -0.025(2) -0.009(2) -0.006(2)
C10 0.077(3) 0.071(3) 0.093(3) -0.010(2) -0.016(3) -0.020(2)
C11 0.057(3) 0.102(4) 0.070(3) 0.007(3) 0.009(2) 0.001(2)
C12 0.051(3) 0.137(5) 0.185(6) -0.036(3) 0.006(3) -0.032(4)
C13 0.063(3) 0.107(4) 0.167(5) -0.036(3) -0.020(3) -0.052(3)
C14 0.050(2) 0.0394(17) 0.0494(18) -0.0040(15) -0.0087(16) -0.0015(15)
C15 0.054(2) 0.0416(19) 0.053(2) -0.0054(16) -0.0059(17) -0.0056(16)
C16 0.069(2) 0.046(2) 0.058(2) -0.0125(18) -0.0034(18) -0.0045(17)
C17 0.088(3) 0.051(2) 0.076(3) -0.023(2) 0.002(2) -0.015(2)
C18 0.093(3) 0.081(3) 0.077(3) -0.026(3) -0.010(3) -0.029(2)
C19 0.104(3) 0.077(3) 0.069(3) -0.014(3) -0.029(2) -0.019(2)
C20 0.088(3) 0.051(2) 0.068(2) -0.009(2) -0.025(2) -0.0033(19)
C21 0.052(2) 0.0349(17) 0.055(2) -0.0025(15) -0.0085(16) -0.0010(15)
C22 0.052(2) 0.0368(17) 0.052(2) -0.0042(16) -0.0049(18) 0.0002(15)
C23 0.065(3) 0.081(3) 0.052(2) -0.012(2) -0.008(2) 0.0028(19)
C24 0.077(3) 0.096(3) 0.052(2) -0.007(3) 0.000(2) -0.003(2)
C25 0.063(3) 0.071(3) 0.073(3) -0.011(2) 0.004(2) -0.003(2)
C26 0.053(2) 0.061(2) 0.081(3) -0.0058(19) -0.017(2) -0.0001(19)
C27 0.057(2) 0.050(2) 0.055(2) -0.0056(18) -0.0055(19) -0.0023(16)
C28 0.0438(19) 0.0361(17) 0.0529(19) -0.0090(15) -0.0061(16) -0.0026(14)
C29 0.052(2) 0.0468(19) 0.053(2) -0.0130(17) -0.0136(17) -0.0023(16)
C30 0.072(3) 0.064(2) 0.072(3) -0.009(2) -0.030(2) -0.001(2)
C31 0.099(3) 0.094(3) 0.085(3) -0.014(3) -0.049(3) 0.010(3)
C32 0.103(4) 0.103(3) 0.063(3) -0.028(3) -0.033(3) -0.003(2)
C33 0.068(3) 0.071(2) 0.061(2) -0.016(2) -0.012(2) -0.010(2)
C34 0.050(2) 0.052(2) 0.050(2) -0.0125(17) -0.0112(17) -0.0062(16)
C35 0.046(2) 0.0347(17) 0.055(2) -0.0107(15) -0.0061(17) -0.0043(16)
C36 0.051(2) 0.056(2) 0.072(2) -0.0221(18) -0.0080(19) -0.0040(18)
C37 0.066(3) 0.048(2) 0.069(2) -0.0205(19) -0.015(2) 0.0101(17)
C38 0.065(2) 0.043(2) 0.061(2) -0.0143(19) -0.0249(19) -0.0048(17)
C39 0.0422(19) 0.0377(17) 0.0476(18) -0.0075(14) -0.0096(15) -0.0075(14)
C40 0.050(2) 0.0497(19) 0.0470(18) -0.0132(16) -0.0094(16) -0.0059(15)
C41 0.053(2) 0.073(2) 0.062(2) -0.0103(19) -0.0188(19) -0.0040(19)
C42 0.042(2) 0.058(2) 0.071(2) -0.0112(17) -0.0183(18) -0.0025(18)
C43 0.056(2) 0.073(3) 0.081(3) -0.014(2) -0.024(2) -0.007(2)
C44 0.050(2) 0.087(3) 0.103(3) -0.029(2) -0.012(2) -0.001(3)
C45 0.059(3) 0.072(3) 0.093(3) -0.010(2) 0.002(2) -0.008(2)
C46 0.072(3) 0.082(3) 0.106(3) -0.027(2) -0.004(3) -0.030(2)
C47 0.053(2) 0.076(3) 0.101(3) -0.020(2) -0.007(2) -0.020(2)
C48 0.045(2) 0.0423(18) 0.057(2) -0.0065(15) -0.0105(16) -0.0114(15)
C49 0.050(2) 0.068(2) 0.066(2) -0.0079(19) -0.0073(19) -0.025(2)
C50 0.088(3) 0.100(3) 0.063(3) -0.026(3) -0.018(2) -0.021(2)
C51 0.103(4) 0.173(6) 0.073(3) -0.044(4) -0.023(3) -0.032(3)
C52 0.148(6) 0.164(7) 0.121(5) -0.055(5) -0.028(4) -0.068(5)
C53 0.145(5) 0.112(5) 0.151(5) -0.047(4) -0.035(5) -0.060(4)
C54 0.103(3) 0.072(3) 0.108(3) -0.021(3) -0.026(3) -0.039(3)
C55 0.049(2) 0.0474(19) 0.0474(19) -0.0047(16) -0.0108(16) -0.0038(15)
C56 0.049(2) 0.052(2) 0.048(2) -0.0090(17) -0.0048(17) -0.0070(16)
C57 0.064(3) 0.079(3) 0.067(2) -0.014(2) -0.005(2) 0.005(2)
C58 0.073(3) 0.122(4) 0.067(3) -0.028(3) 0.010(2) 0.013(3)
C59 0.054(3) 0.119(4) 0.078(3) -0.017(3) 0.002(2) -0.003(3)
C60 0.053(3) 0.105(3) 0.073(3) -0.007(2) -0.009(2) 0.007(2)
C61 0.053(2) 0.078(3) 0.063(2) -0.012(2) -0.006(2) 0.006(2)
C62 0.0436(19) 0.0344(16) 0.0494(19) -0.0074(14) -0.0102(16) -0.0044(14)
C63 0.048(2) 0.0404(18) 0.0499(19) -0.0114(16) -0.0127(16) -0.0029(15)
C64 0.067(2) 0.050(2) 0.068(2) -0.0169(18) -0.027(2) 0.0008(18)
C65 0.097(3) 0.077(3) 0.066(3) -0.034(3) -0.040(2) 0.014(2)
C66 0.100(3) 0.106(3) 0.047(2) -0.046(3) -0.021(2) 0.006(2)
C67 0.073(3) 0.075(3) 0.049(2) -0.022(2) -0.005(2) -0.0110(19)
C68 0.048(2) 0.054(2) 0.047(2) -0.0181(17) -0.0096(16) -0.0044(16)
C69 0.046(2) 0.0368(17) 0.049(2) -0.0104(15) -0.0097(17) -0.0003(16)
N1 0.0460(17) 0.0561(17) 0.0536(16) -0.0074(14) -0.0061(14) -0.0102(14)
N2 0.0555(19) 0.0426(17) 0.073(2) -0.0175(15) 0.0051(15) -0.0155(15)
N3 0.0518(17) 0.0404(15) 0.0575(17) -0.0031(13) -0.0077(14) -0.0100(13)
N4 0.0428(16) 0.0463(15) 0.0566(16) -0.0145(13) -0.0088(14) 0.0022(13)
N5 0.0483(18) 0.0496(17) 0.0535(17) -0.0189(14) -0.0016(13) -0.0118(14)
N6 0.0525(17) 0.0390(15) 0.0528(17) -0.0027(13) -0.0072(14) -0.0133(13)
O1 0.0806(18) 0.0488(14) 0.0677(16) -0.0108(13) -0.0125(13) 0.0071(12)
O2 0.0708(16) 0.0410(13) 0.0555(14) -0.0047(11) -0.0130(12) 0.0010(11)
O3 0.0741(17) 0.0416(13) 0.0914(17) -0.0062(13) -0.0239(14) 0.0036(12)
O4 0.0583(15) 0.0394(12) 0.0545(14) -0.0060(11) -0.0097(12) -0.0009(11)

loop_
_atom_type_symbol
_atom_type_description
_atom_type_scat_dispersion_real
_atom_type_scat_dispersion_imag
_atom_type_scat_source
C C 0.0033 0.0016 'International Tables Vol C Tables 4.2.6.8 and 6.1.1.4'
H H 0.0000 0.0000 'International Tables Vol C Tables 4.2.6.8 and 6.1.1.4'
N N 0.0061 0.0033 'International Tables Vol C Tables 4.2.6.8 and 6.1.1.4'
O O 0.0106 0.0060 'International Tables Vol C Tables 4.2.6.8 and 6.1.1.4'

loop_
_geom_angle_atom_site_label_1
_geom_angle_atom_site_label_2
_geom_angle_atom_site_label_3
_geom_angle_site_symmetry_1
_geom_angle_site_symmetry_3
_geom_angle
_geom_angle_publ_flag
N1 C2 C3 . . 110.5(3) ?
N1 C2 H2A . . 109.5 ?
C3 C2 H2A . . 109.5 ?
N1 C2 H2B . . 109.5 ?
C3 C2 H2B . . 109.5 ?
H2A C2 H2B . . 108.1 ?
C4 C3 C2 . . 112.6(3) ?
C4 C3 H3A . . 109.1 ?
C2 C3 H3A . . 109.1 ?
C4 C3 H3B . . 109.1 ?
C2 C3 H3B . . 109.1 ?
H3A C3 H3B . . 107.8 ?
O1 C4 C3 . . 121.6(3) ?
O1 C4 C5 . . 121.8(3) ?
C3 C4 C5 . . 116.6(3) ?
C4 C5 C6 . . 106.4(3) ?
C4 C5 C14 . . 111.8(2) ?
C6 C5 C14 . . 112.0(2) ?
C4 C5 C28 . . 111.2(2) ?
C6 C5 C28 . . 112.6(2) ?
C14 C5 C28 . . 103.1(2) ?
N1 C6 C5 . . 111.9(2) ?
N1 C6 H6A . . 109.2 ?
C5 C6 H6A . . 109.2 ?
N1 C6 H6B . . 109.2 ?
C5 C6 H6B . . 109.2 ?
H6A C6 H6B . . 107.9 ?
N1 C7 C8 . . 113.1(3) ?
N1 C7 H7A . . 109.0 ?
C8 C7 H7A . . 109.0 ?
N1 C7 H7B . . 109.0 ?
C8 C7 H7B . . 109.0 ?
H7A C7 H7B . . 107.8 ?
C9 C8 C13 . . 117.3(3) ?
C9 C8 C7 . . 120.6(3) ?
C13 C8 C7 . . 122.1(3) ?
C8 C9 C10 . . 121.2(4) ?
C8 C9 H9 . . 119.4 ?
C10 C9 H9 . . 119.4 ?
C11 C10 C9 . . 120.5(4) ?
C11 C10 H10 . . 119.7 ?
C9 C10 H10 . . 119.7 ?
C12 C11 C10 . . 118.8(4) ?
C12 C11 H11 . . 120.6 ?
C10 C11 H11 . . 120.6 ?
C11 C12 C13 . . 121.4(4) ?
C11 C12 H12 . . 119.3 ?
C13 C12 H12 . . 119.3 ?
C8 C13 C12 . . 120.8(4) ?
C8 C13 H13 . . 119.6 ?
C12 C13 H13 . . 119.6 ?
C15 C14 C21 . . 116.4(3) ?
C15 C14 C5 . . 115.6(3) ?
C21 C14 C5 . . 103.8(2) ?
C15 C14 H14 . . 106.8 ?
C21 C14 H14 . . 106.8 ?
C5 C14 H14 . . 106.8 ?
C16 C15 C20 . . 116.5(3) ?
C16 C15 C14 . . 120.1(3) ?
C20 C15 C14 . . 123.4(3) ?
C17 C16 C15 . . 121.9(4) ?
C17 C16 H16 . . 119.1 ?
C15 C16 H16 . . 119.1 ?
C18 C17 C16 . . 120.3(4) ?
C18 C17 H17 . . 119.9 ?
C16 C17 H17 . . 119.9 ?
C19 C18 C17 . . 119.2(4) ?
C19 C18 H18 . . 120.4 ?
C17 C18 H18 . . 120.4 ?
C18 C19 C20 . . 120.2(4) ?
C18 C19 H19 . . 119.9 ?
C20 C19 H19 . . 119.9 ?
C19 C20 C15 . . 121.9(3) ?
C19 C20 H20 . . 119.1 ?
C15 C20 H20 . . 119.1 ?
N2 C21 C22 . . 111.6(3) ?
N2 C21 C14 . . 100.5(2) ?
C22 C21 C14 . . 114.2(2) ?
N2 C21 H21 . . 110.0 ?
C22 C21 H21 . . 110.0 ?
C14 C21 H21 . . 110.0 ?
C27 C22 C23 . . 118.3(3) ?
C27 C22 C21 . . 120.7(3) ?
C23 C22 C21 . . 120.9(3) ?
C22 C23 C24 . . 120.9(4) ?
C22 C23 H23 . . 119.6 ?
C24 C23 H23 . . 119.6 ?
C25 C24 C23 . . 120.2(4) ?
C25 C24 H24 . . 119.9 ?
C23 C24 H24 . . 119.9 ?
C24 C25 C26 . . 120.0(4) ?
C24 C25 H25 . . 120.0 ?
C26 C25 H25 . . 120.0 ?
C25 C26 C27 . . 119.9(4) ?
C25 C26 H26 . . 120.1 ?
C27 C26 H26 . . 120.1 ?
C22 C27 C26 . . 120.7(3) ?
C22 C27 H27 . . 119.6 ?
C26 C27 H27 . . 119.6 ?
N2 C28 C29 . . 111.4(3) ?
N2 C28 C35 . . 111.1(2) ?
C29 C28 C35 . . 101.3(2) ?
N2 C28 C5 . . 103.7(2) ?
C29 C28 C5 . . 115.4(2) ?
C35 C28 C5 . . 114.1(2) ?
C30 C29 C34 . . 119.5(3) ?
C30 C29 C28 . . 131.6(3) ?
C34 C29 C28 . . 108.9(3) ?
C29 C30 C31 . . 119.2(4) ?
C29 C30 H30 . . 120.4 ?
C31 C30 H30 . . 120.4 ?
C30 C31 C32 . . 120.3(4) ?
C30 C31 H31 . . 119.8 ?
C32 C31 H31 . . 119.8 ?
C31 C32 C33 . . 121.6(4) ?
C31 C32 H32 . . 119.2 ?
C33 C32 H32 . . 119.2 ?
C34 C33 C32 . . 116.9(3) ?
C34 C33 H33 . . 121.5 ?
C32 C33 H33 . . 121.5 ?
C33 C34 C29 . . 122.5(3) ?
C33 C34 N3 . . 128.1(3) ?
C29 C34 N3 . . 109.4(3) ?
O2 C35 N3 . . 125.7(3) ?
O2 C35 C28 . . 126.1(3) ?
N3 C35 C28 . . 108.0(3) ?
N4 C36 C37 . . 110.3(3) ?
N4 C36 H36A . . 109.6 ?
C37 C36 H36A . . 109.6 ?
N4 C36 H36B . . 109.6 ?
C37 C36 H36B . . 109.6 ?
H36A C36 H36B . . 108.1 ?
C38 C37 C36 . . 113.3(3) ?
C38 C37 H37A . . 108.9 ?
C36 C37 H37A . . 108.9 ?
C38 C37 H37B . . 108.9 ?
C36 C37 H37B . . 108.9 ?
H37A C37 H37B . . 107.7 ?
O3 C38 C37 . . 121.8(3) ?
O3 C38 C39 . . 122.2(3) ?
C37 C38 C39 . . 116.0(3) ?
C40 C39 C38 . . 106.9(2) ?
C40 C39 C48 . . 112.3(2) ?
C38 C39 C48 . . 111.9(2) ?
C40 C39 C62 . . 112.8(2) ?
C38 C39 C62 . . 110.0(2) ?
C48 C39 C62 . . 103.1(2) ?
N4 C40 C39 . . 110.9(2) ?
N4 C40 H40A . . 109.5 ?
C39 C40 H40A . . 109.5 ?
N4 C40 H40B . . 109.5 ?
C39 C40 H40B . . 109.5 ?
H40A C40 H40B . . 108.0 ?
N4 C41 C42 . . 111.7(3) ?
N4 C41 H41A . . 109.3 ?
C42 C41 H41A . . 109.3 ?
N4 C41 H41B . . 109.3 ?
C42 C41 H41B . . 109.3 ?
H41A C41 H41B . . 107.9 ?
C47 C42 C43 . . 118.1(3) ?
C47 C42 C41 . . 120.4(3) ?
C43 C42 C41 . . 121.5(3) ?
C42 C43 C44 . . 120.6(3) ?
C42 C43 H43 . . 119.7 ?
C44 C43 H43 . . 119.7 ?
C45 C44 C43 . . 120.5(4) ?
C45 C44 H44 . . 119.7 ?
C43 C44 H44 . . 119.7 ?
C44 C45 C46 . . 119.4(4) ?
C44 C45 H45 . . 120.3 ?
C46 C45 H45 . . 120.3 ?
C45 C46 C47 . . 120.3(4) ?
C45 C46 H46 . . 119.9 ?
C47 C46 H46 . . 119.9 ?
C42 C47 C46 . . 121.0(4) ?
C42 C47 H47 . . 119.5 ?
C46 C47 H47 . . 119.5 ?
C49 C48 C55 . . 116.2(3) ?
C49 C48 C39 . . 116.1(3) ?
C55 C48 C39 . . 103.6(2) ?
C49 C48 H48 . . 106.7 ?
C55 C48 H48 . . 106.7 ?
C39 C48 H48 . . 106.7 ?
C54 C49 C50 . . 118.8(4) ?
C54 C49 C48 . . 118.7(4) ?
C50 C49 C48 . . 122.5(3) ?
C51 C50 C49 . . 121.2(5) ?
C51 C50 H50 . . 119.4 ?
C49 C50 H50 . . 119.4 ?
C52 C51 C50 . . 119.9(6) ?
C52 C51 H51 . . 120.0 ?
C50 C51 H51 . . 120.0 ?
C51 C52 C53 . . 120.6(6) ?
C51 C52 H52 . . 119.7 ?
C53 C52 H52 . . 119.7 ?
C52 C53 C54 . . 119.7(6) ?
C52 C53 H53 . . 120.2 ?
C54 C53 H53 . . 120.2 ?
C49 C54 C53 . . 119.8(5) ?
C49 C54 H54 . . 120.1 ?
C53 C54 H54 . . 120.1 ?
N5 C55 C56 . . 111.2(3) ?
N5 C55 C48 . . 100.3(2) ?
C56 C55 C48 . . 115.5(2) ?
N5 C55 H55 . . 109.8 ?
C56 C55 H55 . . 109.8 ?
C48 C55 H55 . . 109.8 ?
C61 C56 C57 . . 117.4(3) ?
C61 C56 C55 . . 121.5(3) ?
C57 C56 C55 . . 121.1(3) ?
C58 C57 C56 . . 121.1(4) ?
C58 C57 H57 . . 119.5 ?
C56 C57 H57 . . 119.5 ?
C59 C58 C57 . . 120.0(4) ?
C59 C58 H58 . . 120.0 ?
C57 C58 H58 . . 120.0 ?
C60 C59 C58 . . 119.9(4) ?
C60 C59 H59 . . 120.1 ?
C58 C59 H59 . . 120.1 ?
C59 C60 C61 . . 119.9(4) ?
C59 C60 H60 . . 120.0 ?
C61 C60 H60 . . 120.0 ?
C60 C61 C56 . . 121.7(3) ?
C60 C61 H61 . . 119.1 ?
C56 C61 H61 . . 119.1 ?
N5 C62 C63 . . 110.5(2) ?
N5 C62 C69 . . 110.6(2) ?
C63 C62 C69 . . 100.8(2) ?
N5 C62 C39 . . 103.8(2) ?
C63 C62 C39 . . 118.1(2) ?
C69 C62 C39 . . 113.2(2) ?
C64 C63 C68 . . 119.5(3) ?
C64 C63 C62 . . 131.1(3) ?
C68 C63 C62 . . 109.3(3) ?
C63 C64 C65 . . 119.3(3) ?
C63 C64 H64 . . 120.3 ?
C65 C64 H64 . . 120.3 ?
C66 C65 C64 . . 119.5(4) ?
C66 C65 H65 . . 120.2 ?
C64 C65 H65 . . 120.2 ?
C65 C66 C67 . . 121.9(3) ?
C65 C66 H66 . . 119.0 ?
C67 C66 H66 . . 119.0 ?
C68 C67 C66 . . 117.8(3) ?
C68 C67 H67 . . 121.1 ?
C66 C67 H67 . . 121.1 ?
C67 C68 C63 . . 121.8(3) ?
C67 C68 N6 . . 128.6(3) ?
C63 C68 N6 . . 109.6(3) ?
O4 C69 N6 . . 125.5(3) ?
O4 C69 C62 . . 125.7(3) ?
N6 C69 C62 . . 108.5(3) ?
C2 N1 C6 . . 109.0(3) ?
C2 N1 C7 . . 112.3(3) ?
C6 N1 C7 . . 108.9(2) ?
C28 N2 C21 . . 112.3(3) ?
C28 N2 H2 . . 117(2) ?
C21 N2 H2 . . 113(2) ?
C35 N3 C34 . . 112.0(3) ?
C35 N3 H3 . . 124.0 ?
C34 N3 H3 . . 124.0 ?
C36 N4 C40 . . 108.6(2) ?
C36 N4 C41 . . 111.3(3) ?
C40 N4 C41 . . 111.3(2) ?
C62 N5 C55 . . 108.4(2) ?
C62 N5 H5 . . 115(3) ?
C55 N5 H5 . . 110(3) ?
C69 N6 C68 . . 111.8(2) ?
C69 N6 H6 . . 124.1 ?
C68 N6 H6 . . 124.1 ?

loop_
_geom_bond_atom_site_label_1
_geom_bond_atom_site_label_2
_geom_bond_site_symmetry_2
_geom_bond_distance
_geom_bond_publ_flag
C2 N1 . 1.453(4) ?
C2 C3 . 1.511(5) ?
C2 H2A . 0.97 ?
C2 H2B . 0.97 ?
C3 C4 . 1.498(4) ?
C3 H3A . 0.97 ?
C3 H3B . 0.97 ?
C4 O1 . 1.217(3) ?
C4 C5 . 1.527(4) ?
C5 C6 . 1.531(4) ?
C5 C14 . 1.564(4) ?
C5 C28 . 1.592(4) ?
C6 N1 . 1.459(3) ?
C6 H6A . 0.97 ?
C6 H6B . 0.97 ?
C7 N1 . 1.469(4) ?
C7 C8 . 1.504(4) ?
C7 H7A . 0.97 ?
C7 H7B . 0.97 ?
C8 C9 . 1.356(4) ?
C8 C13 . 1.362(5) ?
C9 C10 . 1.369(5) ?
C9 H9 . 0.93 ?
C10 C11 . 1.344(5) ?
C10 H10 . 0.93 ?
C11 C12 . 1.334(6) ?
C11 H11 . 0.93 ?
C12 C13 . 1.363(6) ?
C12 H12 . 0.93 ?
C13 H13 . 0.93 ?
C14 C15 . 1.516(4) ?
C14 C21 . 1.536(4) ?
C14 H14 . 0.98 ?
C15 C16 . 1.381(4) ?
C15 C20 . 1.394(4) ?
C16 C17 . 1.379(5) ?
C16 H16 . 0.93 ?
C17 C18 . 1.375(5) ?
C17 H17 . 0.93 ?
C18 C19 . 1.368(5) ?
C18 H18 . 0.93 ?
C19 C20 . 1.377(5) ?
C19 H19 . 0.93 ?
C20 H20 . 0.93 ?
C21 N2 . 1.463(4) ?
C21 C22 . 1.514(4) ?
C21 H21 . 0.98 ?
C22 C27 . 1.373(4) ?
C22 C23 . 1.380(4) ?
C23 C24 . 1.384(5) ?
C23 H23 . 0.93 ?
C24 C25 . 1.350(5) ?
C24 H24 . 0.93 ?
C25 C26 . 1.375(5) ?
C25 H25 . 0.93 ?
C26 C27 . 1.385(4) ?
C26 H26 . 0.93 ?
C27 H27 . 0.93 ?
C28 N2 . 1.461(4) ?
C28 C29 . 1.509(4) ?
C28 C35 . 1.553(4) ?
C29 C30 . 1.366(4) ?
C29 C34 . 1.394(4) ?
C30 C31 . 1.379(5) ?
C30 H30 . 0.93 ?
C31 C32 . 1.380(5) ?
C31 H31 . 0.93 ?
C32 C33 . 1.382(5) ?
C32 H32 . 0.93 ?
C33 C34 . 1.368(4) ?
C33 H33 . 0.93 ?
C34 N3 . 1.399(4) ?
C35 O2 . 1.229(3) ?
C35 N3 . 1.351(4) ?
C36 N4 . 1.453(4) ?
C36 C37 . 1.510(4) ?
C36 H36A . 0.97 ?
C36 H36B . 0.97 ?
C37 C38 . 1.505(4) ?
C37 H37A . 0.97 ?
C37 H37B . 0.97 ?
C38 O3 . 1.216(3) ?
C38 C39 . 1.538(4) ?
C39 C40 . 1.531(4) ?
C39 C48 . 1.553(4) ?
C39 C62 . 1.608(4) ?
C40 N4 . 1.459(3) ?
C40 H40A . 0.97 ?
C40 H40B . 0.97 ?
C41 N4 . 1.467(4) ?
C41 C42 . 1.504(4) ?
C41 H41A . 0.97 ?
C41 H41B . 0.97 ?
C42 C47 . 1.371(4) ?
C42 C43 . 1.380(4) ?
C43 C44 . 1.386(5) ?
C43 H43 . 0.93 ?
C44 C45 . 1.357(5) ?
C44 H44 . 0.93 ?
C45 C46 . 1.369(5) ?
C45 H45 . 0.93 ?
C46 C47 . 1.381(5) ?
C46 H46 . 0.93 ?
C47 H47 . 0.93 ?
C48 C49 . 1.505(4) ?
C48 C55 . 1.536(4) ?
C48 H48 . 0.98 ?
C49 C54 . 1.377(5) ?
C49 C50 . 1.389(5) ?
C50 C51 . 1.384(5) ?
C50 H50 . 0.93 ?
C51 C52 . 1.353(7) ?
C51 H51 . 0.93 ?
C52 C53 . 1.379(8) ?
C52 H52 . 0.93 ?
C53 C54 . 1.411(6) ?
C53 H53 . 0.93 ?
C54 H54 . 0.93 ?
C55 N5 . 1.471(4) ?
C55 C56 . 1.501(4) ?
C55 H55 . 0.98 ?
C56 C61 . 1.373(4) ?
C56 C57 . 1.377(4) ?
C57 C58 . 1.374(5) ?
C57 H57 . 0.93 ?
C58 C59 . 1.368(5) ?
C58 H58 . 0.93 ?
C59 C60 . 1.352(5) ?
C59 H59 . 0.93 ?
C60 C61 . 1.373(5) ?
C60 H60 . 0.93 ?
C61 H61 . 0.93 ?
C62 N5 . 1.463(4) ?
C62 C63 . 1.509(4) ?
C62 C69 . 1.558(4) ?
C63 C64 . 1.375(4) ?
C63 C68 . 1.386(4) ?
C64 C65 . 1.390(4) ?
C64 H64 . 0.93 ?
C65 C66 . 1.374(5) ?
C65 H65 . 0.93 ?
C66 C67 . 1.375(5) ?
C66 H66 . 0.93 ?
C67 C68 . 1.369(4) ?
C67 H67 . 0.93 ?
C68 N6 . 1.399(4) ?
C69 O4 . 1.232(3) ?
C69 N6 . 1.343(3) ?
N2 H2 . 0.817(17) ?
N3 H3 . 0.86 ?
N5 H5 . 0.835(18) ?
N6 H6 . 0.86 ?

loop_
_geom_hbond_atom_site_label_D
_geom_hbond_atom_site_label_H
_geom_hbond_atom_site_label_A
_geom_hbond_site_symmetry_A
_geom_hbond_distance_DH
_geom_hbond_distance_HA
_geom_hbond_distance_DA
_geom_hbond_angle_DHA
N3 H3 O4 . 0.86 2.03 2.881(3) 169
N6 H6 O2 . 0.86 2.05 2.896(3) 170
C40 H40A O4 . 0.97 2.35 2.925(4) 118
C12 H12 Cg1 1_655 0.93 2.80 3.586(6) 144

loop_
_geom_torsion_atom_site_label_1
_geom_torsion_atom_site_label_2
_geom_torsion_atom_site_label_3
_geom_torsion_atom_site_label_4
_geom_torsion_site_symmetry_1
_geom_torsion_site_symmetry_2
_geom_torsion_site_symmetry_3
_geom_torsion_site_symmetry_4
_geom_torsion
_geom_torsion_publ_flag
N1 C2 C3 C4 . . . . 50.3(4) ?
C2 C3 C4 O1 . . . . 134.1(3) ?
C2 C3 C4 C5 . . . . -44.1(4) ?
O1 C4 C5 C6 . . . . -132.6(3) ?
C3 C4 C5 C6 . . . . 45.6(3) ?
O1 C4 C5 C14 . . . . -10.1(4) ?
C3 C4 C5 C14 . . . . 168.1(3) ?
O1 C4 C5 C28 . . . . 104.5(3) ?
C3 C4 C5 C28 . . . . -77.3(3) ?
C4 C5 C6 N1 . . . . -57.0(3) ?
C14 C5 C6 N1 . . . . -179.4(2) ?
C28 C5 C6 N1 . . . . 65.0(3) ?
N1 C7 C8 C9 . . . . -58.4(5) ?
N1 C7 C8 C13 . . . . 123.3(4) ?
C13 C8 C9 C10 . . . . 0.1(6) ?
C7 C8 C9 C10 . . . . -178.3(3) ?
C8 C9 C10 C11 . . . . 0.6(6) ?
C9 C10 C11 C12 . . . . -0.6(7) ?
C10 C11 C12 C13 . . . . 0.0(8) ?
C9 C8 C13 C12 . . . . -0.8(7) ?
C7 C8 C13 C12 . . . . 177.6(5) ?
C11 C12 C13 C8 . . . . 0.8(9) ?
C4 C5 C14 C15 . . . . -81.1(3) ?
C6 C5 C14 C15 . . . . 38.1(4) ?
C28 C5 C14 C15 . . . . 159.4(3) ?
C4 C5 C14 C21 . . . . 150.1(3) ?
C6 C5 C14 C21 . . . . -90.7(3) ?
C28 C5 C14 C21 . . . . 30.6(3) ?
C21 C14 C15 C16 . . . . -142.3(3) ?
C5 C14 C15 C16 . . . . 95.4(3) ?
C21 C14 C15 C20 . . . . 39.0(4) ?
C5 C14 C15 C20 . . . . -83.3(4) ?
C20 C15 C16 C17 . . . . 2.0(5) ?
C14 C15 C16 C17 . . . . -176.8(3) ?
C15 C16 C17 C18 . . . . -0.1(5) ?
C16 C17 C18 C19 . . . . -1.7(6) ?
C17 C18 C19 C20 . . . . 1.4(6) ?
C18 C19 C20 C15 . . . . 0.6(6) ?
C16 C15 C20 C19 . . . . -2.3(5) ?
C14 C15 C20 C19 . . . . 176.4(3) ?
C15 C14 C21 N2 . . . . -168.4(3) ?
C5 C14 C21 N2 . . . . -40.2(3) ?
C15 C14 C21 C22 . . . . 71.9(4) ?
C5 C14 C21 C22 . . . . -159.8(3) ?
N2 C21 C22 C27 . . . . -36.7(4) ?
C14 C21 C22 C27 . . . . 76.5(4) ?
N2 C21 C22 C23 . . . . 144.9(3) ?
C14 C21 C22 C23 . . . . -102.0(4) ?
C27 C22 C23 C24 . . . . 0.4(5) ?
C21 C22 C23 C24 . . . . 178.9(3) ?
C22 C23 C24 C25 . . . . 0.1(6) ?
C23 C24 C25 C26 . . . . -0.5(6) ?
C24 C25 C26 C27 . . . . 0.3(6) ?
C23 C22 C27 C26 . . . . -0.6(5) ?
C21 C22 C27 C26 . . . . -179.1(3) ?
C25 C26 C27 C22 . . . . 0.2(5) ?
C4 C5 C28 N2 . . . . -129.1(3) ?
C6 C5 C28 N2 . . . . 111.6(3) ?
C14 C5 C28 N2 . . . . -9.2(3) ?
C4 C5 C28 C29 . . . . -6.9(4) ?
C6 C5 C28 C29 . . . . -126.2(3) ?
C14 C5 C28 C29 . . . . 113.0(3) ?
C4 C5 C28 C35 . . . . 109.9(3) ?
C6 C5 C28 C35 . . . . -9.4(3) ?
C14 C5 C28 C35 . . . . -130.3(3) ?
N2 C28 C29 C30 . . . . 55.0(4) ?
C35 C28 C29 C30 . . . . 173.3(3) ?
C5 C28 C29 C30 . . . . -62.9(4) ?
N2 C28 C29 C34 . . . . -123.5(3) ?
C35 C28 C29 C34 . . . . -5.3(3) ?
C5 C28 C29 C34 . . . . 118.5(3) ?
C34 C29 C30 C31 . . . . -1.4(5) ?
C28 C29 C30 C31 . . . . -179.8(4) ?
C29 C30 C31 C32 . . . . 1.0(6) ?
C30 C31 C32 C33 . . . . -0.6(7) ?
C31 C32 C33 C34 . . . . 0.4(6) ?
C32 C33 C34 C29 . . . . -0.8(5) ?
C32 C33 C34 N3 . . . . 175.9(3) ?
C30 C29 C34 C33 . . . . 1.3(5) ?
C28 C29 C34 C33 . . . . -179.9(3) ?
C30 C29 C34 N3 . . . . -175.9(3) ?
C28 C29 C34 N3 . . . . 2.8(3) ?
N2 C28 C35 O2 . . . . -49.5(4) ?
C29 C28 C35 O2 . . . . -168.0(3) ?
C5 C28 C35 O2 . . . . 67.3(4) ?
N2 C28 C35 N3 . . . . 124.5(3) ?
C29 C28 C35 N3 . . . . 6.0(3) ?
C5 C28 C35 N3 . . . . -118.7(3) ?
N4 C36 C37 C38 . . . . -49.7(4) ?
C36 C37 C38 O3 . . . . -137.5(3) ?
C36 C37 C38 C39 . . . . 42.0(4) ?
O3 C38 C39 C40 . . . . 135.0(3) ?
C37 C38 C39 C40 . . . . -44.5(3) ?
O3 C38 C39 C48 . . . . 11.7(4) ?
C37 C38 C39 C48 . . . . -167.8(3) ?
O3 C38 C39 C62 . . . . -102.3(3) ?
C37 C38 C39 C62 . . . . 78.2(3) ?
C38 C39 C40 N4 . . . . 57.9(3) ?
C48 C39 C40 N4 . . . . -179.0(2) ?
C62 C39 C40 N4 . . . . -63.1(3) ?
N4 C41 C42 C47 . . . . 64.6(4) ?
N4 C41 C42 C43 . . . . -114.0(4) ?
C47 C42 C43 C44 . . . . 1.1(5) ?
C41 C42 C43 C44 . . . . 179.7(3) ?
C42 C43 C44 C45 . . . . -0.5(6) ?
C43 C44 C45 C46 . . . . -0.7(6) ?
C44 C45 C46 C47 . . . . 1.4(7) ?
C43 C42 C47 C46 . . . . -0.4(6) ?
C41 C42 C47 C46 . . . . -179.1(4) ?
C45 C46 C47 C42 . . . . -0.8(7) ?
C40 C39 C48 C49 . . . . -32.7(4) ?
C38 C39 C48 C49 . . . . 87.5(3) ?
C62 C39 C48 C49 . . . . -154.3(3) ?
C40 C39 C48 C55 . . . . 96.1(3) ?
C38 C39 C48 C55 . . . . -143.8(2) ?
C62 C39 C48 C55 . . . . -25.6(3) ?
C55 C48 C49 C54 . . . . 149.9(3) ?
C39 C48 C49 C54 . . . . -87.8(4) ?
C55 C48 C49 C50 . . . . -28.8(5) ?
C39 C48 C49 C50 . . . . 93.5(4) ?
C54 C49 C50 C51 . . . . 1.2(6) ?
C48 C49 C50 C51 . . . . 179.9(4) ?
C49 C50 C51 C52 . . . . 0.5(7) ?
C50 C51 C52 C53 . . . . -1.9(9) ?
C51 C52 C53 C54 . . . . 1.4(10) ?
C50 C49 C54 C53 . . . . -1.7(6) ?
C48 C49 C54 C53 . . . . 179.6(4) ?
C52 C53 C54 C49 . . . . 0.4(8) ?
C49 C48 C55 N5 . . . . 171.2(3) ?
C39 C48 C55 N5 . . . . 42.5(3) ?
C49 C48 C55 C56 . . . . -69.2(4) ?
C39 C48 C55 C56 . . . . 162.1(3) ?
N5 C55 C56 C61 . . . . 53.0(4) ?
C48 C55 C56 C61 . . . . -60.4(4) ?
N5 C55 C56 C57 . . . . -126.0(3) ?
C48 C55 C56 C57 . . . . 120.6(3) ?
C61 C56 C57 C58 . . . . 1.0(5) ?
C55 C56 C57 C58 . . . . -179.9(3) ?
C56 C57 C58 C59 . . . . -0.4(6) ?
C57 C58 C59 C60 . . . . -0.5(7) ?
C58 C59 C60 C61 . . . . 0.8(7) ?
C59 C60 C61 C56 . . . . -0.1(6) ?
C57 C56 C61 C60 . . . . -0.7(5) ?
C55 C56 C61 C60 . . . . -179.8(3) ?
C40 C39 C62 N5 . . . . -122.1(3) ?
C38 C39 C62 N5 . . . . 118.7(3) ?
C48 C39 C62 N5 . . . . -0.8(3) ?
C40 C39 C62 C63 . . . . 115.3(3) ?
C38 C39 C62 C63 . . . . -3.9(4) ?
C48 C39 C62 C63 . . . . -123.4(3) ?
C40 C39 C62 C69 . . . . -2.1(3) ?
C38 C39 C62 C69 . . . . -121.3(3) ?
C48 C39 C62 C69 . . . . 119.1(3) ?
N5 C62 C63 C64 . . . . -59.3(4) ?
C69 C62 C63 C64 . . . . -176.2(3) ?
C39 C62 C63 C64 . . . . 59.9(4) ?
N5 C62 C63 C68 . . . . 117.7(3) ?
C69 C62 C63 C68 . . . . 0.7(3) ?
C39 C62 C63 C68 . . . . -123.2(3) ?
C68 C63 C64 C65 . . . . 3.4(5) ?
C62 C63 C64 C65 . . . . -179.9(3) ?
C63 C64 C65 C66 . . . . -1.5(5) ?
C64 C65 C66 C67 . . . . -1.1(6) ?
C65 C66 C67 C68 . . . . 1.6(6) ?
C66 C67 C68 C63 . . . . 0.4(5) ?
C66 C67 C68 N6 . . . . -178.8(3) ?
C64 C63 C68 C67 . . . . -2.9(5) ?
C62 C63 C68 C67 . . . . 179.7(3) ?
C64 C63 C68 N6 . . . . 176.4(3) ?
C62 C63 C68 N6 . . . . -1.0(3) ?
N5 C62 C69 O4 . . . . 56.2(4) ?
C63 C62 C69 O4 . . . . 173.1(3) ?
C39 C62 C69 O4 . . . . -59.7(4) ?
N5 C62 C69 N6 . . . . -117.0(3) ?
C63 C62 C69 N6 . . . . -0.2(3) ?
C39 C62 C69 N6 . . . . 127.0(3) ?
C3 C2 N1 C6 . . . . -62.1(3) ?
C3 C2 N1 C7 . . . . 177.2(3) ?
C5 C6 N1 C2 . . . . 68.0(3) ?
C5 C6 N1 C7 . . . . -169.2(3) ?
C8 C7 N1 C2 . . . . -61.0(4) ?
C8 C7 N1 C6 . . . . 178.3(3) ?
C29 C28 N2 C21 . . . . -142.1(3) ?
C35 C28 N2 C21 . . . . 105.7(3) ?
C5 C28 N2 C21 . . . . -17.3(3) ?
C22 C21 N2 C28 . . . . 158.1(3) ?
C14 C21 N2 C28 . . . . 36.6(3) ?
O2 C35 N3 C34 . . . . 169.2(3) ?
C28 C35 N3 C34 . . . . -4.8(3) ?
C33 C34 N3 C35 . . . . -175.6(3) ?
C29 C34 N3 C35 . . . . 1.4(4) ?
C37 C36 N4 C40 . . . . 63.3(3) ?
C37 C36 N4 C41 . . . . -173.8(3) ?
C39 C40 N4 C36 . . . . -69.9(3) ?
C39 C40 N4 C41 . . . . 167.3(2) ?
C42 C41 N4 C36 . . . . 61.8(3) ?
C42 C41 N4 C40 . . . . -176.9(3) ?
C63 C62 N5 C55 . . . . 156.4(2) ?
C69 C62 N5 C55 . . . . -92.8(3) ?
C39 C62 N5 C55 . . . . 28.9(3) ?
C56 C55 N5 C62 . . . . -167.9(3) ?
C48 C55 N5 C62 . . . . -45.3(3) ?
O4 C69 N6 C68 . . . . -173.7(3) ?
C62 C69 N6 C68 . . . . -0.4(3) ?
C67 C68 N6 C69 . . . . -179.9(3) ?
C63 C68 N6 C69 . . . . 0.9(3) ?
